data_7131832
loop_
_publ_author_name
'Zhao, Yu-Qiang'
'Zhu, Liping'
'Lu, Jian-Mei'
'Yu, Le'
'Zhang, Lanyun'
'Zhou, Ying'

_publ_section_title
;
 New charge transfer-based organic room temperature phosphorescent trace
 doping systems.
;
_journal_issue 54
_journal_name_full 'Chemical communications (Cambridge, England)'
_journal_page_first 8396
_journal_page_last 8399
_journal_paper_doi 10.1039/d3cc02386a
_journal_volume 59
_journal_year 2023
_chemical_formula_sum 'C25 H17 N3 S'
_chemical_formula_weight 391.47
_space_group_crystal_system monoclinic
_space_group_IT_number 14
_space_group_name_Hall '-P 2yn'
_space_group_name_H-M_alt 'P 1 21/n 1'
_atom_sites_solution_hydrogens geom
_atom_sites_solution_primary direct
_atom_sites_solution_secondary difmap
_audit_creation_method SHELXL-2018/3
_audit_update_record
;
2021-09-09 deposited with the CCDC.	2023-06-09 downloaded from the CCDC.
;
_cell_angle_alpha 90
_cell_angle_beta 101.7500(10)
_cell_angle_gamma 90
_cell_formula_units_Z 4
_cell_length_a 10.7111(3)
_cell_length_b 8.8354(3)
_cell_length_c 21.0030(7)
_cell_measurement_reflns_used 9983
_cell_measurement_temperature 301(2)
_cell_measurement_theta_max 28.2788
_cell_measurement_theta_min 2.5090
_cell_volume 1946.01(11)
_computing_cell_refinement 'Bruker SMART'
_computing_data_collection 'Bruker SMART'
_computing_data_reduction 'Bruker SAINT'
_computing_molecular_graphics 'SHELXT 2014/5 (Sheldrick, 2014)'
_computing_publication_material 'SHELXT 2014/5 (Sheldrick, 2014)'
_computing_structure_refinement 'SHELXL-2018/3 (Sheldrick, 2018)'
_computing_structure_solution 'SHELXT 2014/5 (Sheldrick, 2014)'
_diffrn_ambient_temperature 301(2)
_diffrn_detector_area_resol_mean 'phi and omega scans'
_diffrn_measured_fraction_theta_full 0.996
_diffrn_measured_fraction_theta_max 0.996
_diffrn_measurement_device_type graphite
_diffrn_measurement_method 'CCD area detector'
_diffrn_radiation_type MoK\a
_diffrn_radiation_wavelength 0.71073
_diffrn_reflns_av_R_equivalents 0.0825
_diffrn_reflns_av_unetI/netI 0.0540
_diffrn_reflns_Laue_measured_fraction_full 0.996
_diffrn_reflns_Laue_measured_fraction_max 0.996
_diffrn_reflns_limit_h_max 12
_diffrn_reflns_limit_h_min -12
_diffrn_reflns_limit_k_max 10
_diffrn_reflns_limit_k_min -10
_diffrn_reflns_limit_l_max 25
_diffrn_reflns_limit_l_min -25
_diffrn_reflns_number 24916
_diffrn_reflns_point_group_measured_fraction_full 0.996
_diffrn_reflns_point_group_measured_fraction_max 0.996
_diffrn_reflns_theta_full 25.147
_diffrn_reflns_theta_max 25.147
_diffrn_reflns_theta_min 1.992
_diffrn_source 'sealed tube'
_exptl_absorpt_coefficient_mu 0.183
_exptl_absorpt_correction_T_max 0.971
_exptl_absorpt_correction_T_min 0.957
_exptl_absorpt_correction_type multi-scan
_exptl_absorpt_process_details sadabs
_exptl_crystal_colour colourless
_exptl_crystal_density_diffrn 1.336
_exptl_crystal_description block
_exptl_crystal_F_000 816
_exptl_crystal_size_max 0.240
_exptl_crystal_size_mid 0.200
_exptl_crystal_size_min 0.160
_refine_diff_density_max 0.202
_refine_diff_density_min -0.305
_refine_diff_density_rms 0.041
_refine_ls_extinction_method none
_refine_ls_goodness_of_fit_ref 1.035
_refine_ls_hydrogen_treatment constr
_refine_ls_matrix_type full
_refine_ls_number_parameters 262
_refine_ls_number_reflns 3475
_refine_ls_number_restraints 0
_refine_ls_restrained_S_all 1.035
_refine_ls_R_factor_all 0.0686
_refine_ls_R_factor_gt 0.0465
_refine_ls_shift/su_max 0.000
_refine_ls_shift/su_mean 0.000
_refine_ls_structure_factor_coef Fsqd
_refine_ls_weighting_details 'w=1/[\s^2^(Fo^2^)+(0.0589P)^2^+0.6799P] where P=(Fo^2^+2Fc^2^)/3'
_refine_ls_weighting_scheme calc
_refine_ls_wR_factor_gt 0.1147
_refine_ls_wR_factor_ref 0.1320
_reflns_Friedel_coverage 0.000
_reflns_number_gt 2595
_reflns_number_total 3475
_reflns_threshold_expression 'I > 2\s(I)'
_cod_data_source_file d3cc02386a2.cif
_cod_data_source_block 1_CCDC4
_cod_original_sg_symbol_H-M 'P 21/n'
_cod_database_code 7131832
_shelx_shelxl_version_number 2018/3
_shelx_space_group_comment
;
The symmetry employed for this shelxl refinement is uniquely defined
by the following loop, which should always be used as a source of
symmetry information in preference to the above space-group names.
They are only intended as comments.
;
_shelx_estimated_absorpt_t_min 0.957
_shelx_estimated_absorpt_t_max 0.971

loop_
_space_group_symop_operation_xyz
'x, y, z'
'-x+1/2, y+1/2, -z+1/2'
'-x, -y, -z'
'x-1/2, -y-1/2, z-1/2'

loop_
_atom_site_label
_atom_site_type_symbol
_atom_site_fract_x
_atom_site_fract_y
_atom_site_fract_z
_atom_site_U_iso_or_equiv
_atom_site_adp_type
_atom_site_occupancy
_atom_site_site_symmetry_order
_atom_site_calc_flag
_atom_site_refinement_flags_posn
_atom_site_refinement_flags_adp
_atom_site_refinement_flags_occupancy
_atom_site_disorder_assembly
_atom_site_disorder_group
S1 S 0.34271(6) 0.06155(8) 0.08893(4) 0.0574(2) Uani 1 1 d . . . . .
N1 N 0.1499(2) -0.1195(2) 0.03207(11) 0.0578(6) Uani 1 1 d . . . . .
H1A H 0.071881 -0.139285 0.014504 0.069 Uiso 1 1 calc R U . . .
H1B H 0.206571 -0.189697 0.036082 0.069 Uiso 1 1 calc R U . . .
N2 N 0.62296(17) 0.9206(2) 0.30394(9) 0.0478(5) Uani 1 1 d . . . . .
N3 N 0.10372(16) 0.1336(2) 0.04903(9) 0.0417(5) Uani 1 1 d . . . . .
C1 C 0.1832(2) 0.0207(3) 0.05317(11) 0.0452(6) Uani 1 1 d . . . . .
C2 C 0.2977(2) 0.2483(3) 0.09929(11) 0.0420(5) Uani 1 1 d . . . . .
C3 C 0.3712(2) 0.3673(3) 0.12820(11) 0.0437(5) Uani 1 1 d . . . . .
H15 H 0.458114 0.354295 0.144116 0.052 Uiso 1 1 calc R U . . .
C4 C 0.3143(2) 0.5071(3) 0.13339(10) 0.0396(5) Uani 1 1 d . . . . .
C5 C 0.3907(2) 0.6301(3) 0.17072(11) 0.0406(5) Uani 1 1 d . . . . .
C6 C 0.3391(2) 0.7204(3) 0.21285(12) 0.0483(6) Uani 1 1 d . . . . .
H14 H 0.252395 0.714052 0.212741 0.058 Uiso 1 1 calc R U . . .
C7 C 0.4138(2) 0.8190(3) 0.25471(12) 0.0499(6) Uani 1 1 d . . . . .
H13 H 0.377539 0.877692 0.282924 0.060 Uiso 1 1 calc R U . . .
C8 C 0.5425(2) 0.8315(3) 0.25514(11) 0.0442(5) Uani 1 1 d . . . . .
C9 C 0.6009(2) 1.0704(3) 0.31886(11) 0.0435(6) Uani 1 1 d . . . . .
C10 C 0.5233(2) 1.1765(3) 0.28209(13) 0.0547(6) Uani 1 1 d . . . . .
H12 H 0.474628 1.152187 0.241456 0.066 Uiso 1 1 calc R U . . .
C11 C 0.5205(3) 1.3200(3) 0.30778(15) 0.0637(7) Uani 1 1 d . . . . .
H11 H 0.469245 1.393989 0.284060 0.076 Uiso 1 1 calc R U . . .
C12 C 0.5936(3) 1.3556(3) 0.36886(16) 0.0677(8) Uani 1 1 d . . . . .
H1 H 0.588723 1.452418 0.385597 0.081 Uiso 1 1 calc R U . . .
C13 C 0.1659(2) 0.2635(2) 0.07492(10) 0.0381(5) Uani 1 1 d . . . . .
C14 C 0.1838(2) 0.5235(3) 0.10783(10) 0.0397(5) Uani 1 1 d . . . . .
H3 H 0.145632 0.617070 0.110762 0.048 Uiso 1 1 calc R U . . .
C15 C 0.1102(2) 0.4050(3) 0.07838(10) 0.0409(5) Uani 1 1 d . . . . .
H2 H 0.023982 0.419358 0.060971 0.049 Uiso 1 1 calc R U . . .
C16 C 0.5943(2) 0.7501(3) 0.21108(13) 0.0548(7) Uani 1 1 d . . . . .
H4 H 0.679663 0.762421 0.209139 0.066 Uiso 1 1 calc R U . . .
C17 C 0.5189(2) 0.6499(3) 0.16979(12) 0.0537(7) Uani 1 1 d . . . . .
H5 H 0.554855 0.594211 0.140538 0.064 Uiso 1 1 calc R U . . .
C18 C 0.6720(3) 1.2510(3) 0.40448(13) 0.0609(8) Uani 1 1 d . . . . .
H6 H 0.721622 1.277152 0.444638 0.073 Uiso 1 1 calc R U . . .
C19 C 0.6771(2) 1.1048(3) 0.38025(11) 0.0477(6) Uani 1 1 d . . . . .
C20 C 0.7464(2) 0.9699(3) 0.40370(11) 0.0488(6) Uani 1 1 d . . . . .
C21 C 0.7106(2) 0.8583(3) 0.35565(12) 0.0469(6) Uani 1 1 d . . . . .
C22 C 0.7590(2) 0.7127(3) 0.36341(14) 0.0595(7) Uani 1 1 d . . . . .
H7 H 0.734352 0.639158 0.331650 0.071 Uiso 1 1 calc R U . . .
C23 C 0.8454(3) 0.6808(4) 0.42009(16) 0.0715(8) Uani 1 1 d . . . . .
H8 H 0.879133 0.583746 0.426487 0.086 Uiso 1 1 calc R U . . .
C24 C 0.8833(3) 0.7891(4) 0.46773(15) 0.0730(9) Uani 1 1 d . . . . .
H10 H 0.942766 0.764213 0.505017 0.088 Uiso 1 1 calc R U . . .
C25 C 0.8337(2) 0.9336(4) 0.46047(13) 0.0616(8) Uani 1 1 d . . . . .
H9 H 0.858023 1.005594 0.492903 0.074 Uiso 1 1 calc R U . . .

loop_
_atom_site_aniso_label
_atom_site_aniso_U_11
_atom_site_aniso_U_22
_atom_site_aniso_U_33
_atom_site_aniso_U_23
_atom_site_aniso_U_13
_atom_site_aniso_U_12
S1 0.0451(4) 0.0420(4) 0.0793(5) -0.0136(3) -0.0012(3) 0.0036(3)
N1 0.0486(11) 0.0365(12) 0.0859(16) -0.0128(11) 0.0084(11) -0.0028(9)
N2 0.0444(10) 0.0459(12) 0.0502(11) -0.0141(10) 0.0032(9) -0.0054(9)
N3 0.0428(10) 0.0368(11) 0.0456(11) -0.0069(8) 0.0090(9) -0.0039(8)
C1 0.0466(13) 0.0376(13) 0.0520(14) -0.0041(11) 0.0117(11) -0.0025(10)
C2 0.0438(12) 0.0394(13) 0.0415(12) -0.0052(10) 0.0061(10) 0.0016(10)
C3 0.0409(12) 0.0441(14) 0.0439(13) -0.0095(11) 0.0033(10) -0.0006(10)
C4 0.0467(12) 0.0393(13) 0.0340(11) -0.0064(10) 0.0116(10) -0.0035(10)
C5 0.0426(12) 0.0404(13) 0.0386(12) -0.0105(10) 0.0077(10) -0.0027(9)
C6 0.0381(12) 0.0518(15) 0.0562(14) -0.0187(12) 0.0122(11) -0.0058(10)
C7 0.0459(13) 0.0543(15) 0.0521(14) -0.0235(12) 0.0162(11) -0.0051(11)
C8 0.0453(12) 0.0408(13) 0.0457(13) -0.0126(11) 0.0071(10) -0.0051(10)
C9 0.0427(12) 0.0437(14) 0.0465(13) -0.0121(11) 0.0151(10) -0.0124(10)
C10 0.0555(15) 0.0544(16) 0.0555(15) -0.0078(13) 0.0145(12) -0.0071(12)
C11 0.0691(17) 0.0479(16) 0.080(2) -0.0032(15) 0.0298(16) -0.0030(13)
C12 0.086(2) 0.0492(18) 0.077(2) -0.0228(16) 0.0372(17) -0.0199(15)
C13 0.0411(11) 0.0401(13) 0.0328(11) -0.0047(9) 0.0068(9) -0.0037(9)
C14 0.0474(12) 0.0339(12) 0.0384(12) -0.0057(9) 0.0104(10) 0.0011(9)
C15 0.0385(11) 0.0428(13) 0.0402(12) -0.0043(10) 0.0055(9) 0.0006(10)
C16 0.0393(12) 0.0632(17) 0.0642(16) -0.0240(14) 0.0157(11) -0.0097(11)
C17 0.0473(13) 0.0588(17) 0.0604(15) -0.0260(13) 0.0237(12) -0.0063(11)
C18 0.0735(18) 0.0610(19) 0.0541(15) -0.0225(14) 0.0269(14) -0.0277(15)
C19 0.0488(13) 0.0557(16) 0.0427(13) -0.0137(12) 0.0191(11) -0.0214(11)
C20 0.0422(12) 0.0624(17) 0.0438(13) -0.0036(12) 0.0136(10) -0.0212(11)
C21 0.0383(12) 0.0517(15) 0.0511(14) -0.0059(11) 0.0099(11) -0.0134(11)
C22 0.0474(14) 0.0575(18) 0.0718(18) -0.0035(14) 0.0084(13) -0.0079(12)
C23 0.0505(15) 0.075(2) 0.088(2) 0.0185(18) 0.0133(15) -0.0052(15)
C24 0.0499(16) 0.100(3) 0.0658(19) 0.0226(19) 0.0033(14) -0.0177(17)
C25 0.0531(15) 0.084(2) 0.0470(14) -0.0012(14) 0.0088(12) -0.0279(15)

loop_
_atom_type_symbol
_atom_type_description
_atom_type_scat_dispersion_real
_atom_type_scat_dispersion_imag
_atom_type_scat_source
C C 0.0033 0.0016 'International Tables Vol C Tables 4.2.6.8 and 6.1.1.4'
H H 0.0000 0.0000 'International Tables Vol C Tables 4.2.6.8 and 6.1.1.4'
N N 0.0061 0.0033 'International Tables Vol C Tables 4.2.6.8 and 6.1.1.4'
S S 0.1246 0.1234 'International Tables Vol C Tables 4.2.6.8 and 6.1.1.4'

loop_
_geom_angle_atom_site_label_1
_geom_angle_atom_site_label_2
_geom_angle_atom_site_label_3
_geom_angle
_geom_angle_site_symmetry_1
_geom_angle_site_symmetry_3
_geom_angle_publ_flag
C2 S1 C1 88.75(11) . . ?
C1 N1 H1A 120.0 . . ?
C1 N1 H1B 120.0 . . ?
H1A N1 H1B 120.0 . . ?
C9 N2 C21 108.57(19) . . ?
C9 N2 C8 125.35(19) . . ?
C21 N2 C8 123.4(2) . . ?
C1 N3 C13 110.72(18) . . ?
N3 C1 N1 124.1(2) . . ?
N3 C1 S1 115.86(17) . . ?
N1 C1 S1 120.07(18) . . ?
C3 C2 C13 121.9(2) . . ?
C3 C2 S1 128.96(18) . . ?
C13 C2 S1 109.09(16) . . ?
C2 C3 C4 119.4(2) . . ?
C2 C3 H15 120.3 . . ?
C4 C3 H15 120.3 . . ?
C3 C4 C14 118.8(2) . . ?
C3 C4 C5 119.2(2) . . ?
C14 C4 C5 121.8(2) . . ?
C6 C5 C17 117.4(2) . . ?
C6 C5 C4 120.60(19) . . ?
C17 C5 C4 121.71(19) . . ?
C7 C6 C5 121.1(2) . . ?
C7 C6 H14 119.4 . . ?
C5 C6 H14 119.4 . . ?
C6 C7 C8 120.4(2) . . ?
C6 C7 H13 119.8 . . ?
C8 C7 H13 119.8 . . ?
C16 C8 C7 119.5(2) . . ?
C16 C8 N2 120.2(2) . . ?
C7 C8 N2 120.2(2) . . ?
C10 C9 N2 129.1(2) . . ?
C10 C9 C19 122.4(2) . . ?
N2 C9 C19 108.5(2) . . ?
C9 C10 C11 117.6(3) . . ?
C9 C10 H12 121.2 . . ?
C11 C10 H12 121.2 . . ?
C10 C11 C12 120.9(3) . . ?
C10 C11 H11 119.6 . . ?
C12 C11 H11 119.6 . . ?
C18 C12 C11 121.2(3) . . ?
C18 C12 H1 119.4 . . ?
C11 C12 H1 119.4 . . ?
N3 C13 C15 126.02(19) . . ?
N3 C13 C2 115.57(19) . . ?
C15 C13 C2 118.4(2) . . ?
C15 C14 C4 121.9(2) . . ?
C15 C14 H3 119.0 . . ?
C4 C14 H3 119.0 . . ?
C14 C15 C13 119.5(2) . . ?
C14 C15 H2 120.3 . . ?
C13 C15 H2 120.3 . . ?
C8 C16 C17 119.6(2) . . ?
C8 C16 H4 120.2 . . ?
C17 C16 H4 120.2 . . ?
C16 C17 C5 121.8(2) . . ?
C16 C17 H5 119.1 . . ?
C5 C17 H5 119.1 . . ?
C12 C18 C19 119.5(3) . . ?
C12 C18 H6 120.2 . . ?
C19 C18 H6 120.2 . . ?
C18 C19 C9 118.3(3) . . ?
C18 C19 C20 134.4(2) . . ?
C9 C19 C20 107.3(2) . . ?
C25 C20 C21 119.3(3) . . ?
C25 C20 C19 133.9(3) . . ?
C21 C20 C19 106.8(2) . . ?
C22 C21 N2 129.4(2) . . ?
C22 C21 C20 121.7(2) . . ?
N2 C21 C20 108.9(2) . . ?
C23 C22 C21 117.4(3) . . ?
C23 C22 H7 121.3 . . ?
C21 C22 H7 121.3 . . ?
C22 C23 C24 121.9(3) . . ?
C22 C23 H8 119.0 . . ?
C24 C23 H8 119.0 . . ?
C25 C24 C23 120.7(3) . . ?
C25 C24 H10 119.7 . . ?
C23 C24 H10 119.7 . . ?
C24 C25 C20 118.9(3) . . ?
C24 C25 H9 120.5 . . ?
C20 C25 H9 120.5 . . ?

loop_
_geom_bond_atom_site_label_1
_geom_bond_atom_site_label_2
_geom_bond_distance
_geom_bond_site_symmetry_2
_geom_bond_publ_flag
S1 C2 1.745(2) . ?
S1 C1 1.758(2) . ?
N1 C1 1.339(3) . ?
N1 H1A 0.8600 . ?
N1 H1B 0.8600 . ?
N2 C9 1.392(3) . ?
N2 C21 1.396(3) . ?
N2 C8 1.433(3) . ?
N3 C1 1.302(3) . ?
N3 C13 1.382(3) . ?
C2 C3 1.378(3) . ?
C2 C13 1.406(3) . ?
C3 C4 1.391(3) . ?
C3 H15 0.9300 . ?
C4 C14 1.398(3) . ?
C4 C5 1.485(3) . ?
C5 C6 1.387(3) . ?
C5 C17 1.388(3) . ?
C6 C7 1.373(3) . ?
C6 H14 0.9300 . ?
C7 C8 1.381(3) . ?
C7 H13 0.9300 . ?
C8 C16 1.375(3) . ?
C9 C10 1.380(4) . ?
C9 C19 1.411(3) . ?
C10 C11 1.381(4) . ?
C10 H12 0.9300 . ?
C11 C12 1.396(4) . ?
C11 H11 0.9300 . ?
C12 C18 1.365(4) . ?
C12 H1 0.9300 . ?
C13 C15 1.393(3) . ?
C14 C15 1.379(3) . ?
C14 H3 0.9300 . ?
C15 H2 0.9300 . ?
C16 C17 1.379(3) . ?
C16 H4 0.9300 . ?
C17 H5 0.9300 . ?
C18 C19 1.394(4) . ?
C18 H6 0.9300 . ?
C19 C20 1.438(4) . ?
C20 C25 1.394(4) . ?
C20 C21 1.407(3) . ?
C21 C22 1.385(4) . ?
C22 C23 1.380(4) . ?
C22 H7 0.9300 . ?
C23 C24 1.384(4) . ?
C23 H8 0.9300 . ?
C24 C25 1.379(4) . ?
C24 H10 0.9300 . ?
C25 H9 0.9300 . ?

loop_
_geom_hbond_atom_site_label_D
_geom_hbond_atom_site_label_H
_geom_hbond_atom_site_label_A
_geom_hbond_distance_DH
_geom_hbond_distance_HA
_geom_hbond_distance_DA
_geom_hbond_angle_DHA
_geom_hbond_site_symmetry_A
_geom_hbond_publ_flag
N1 H1A N3 0.86 2.07 2.900(3) 161.1 3 yes
N1 H1A N3 0.86 2.07 2.900(3) 161.1 3 yes
N1 H1A N3 0.86 2.07 2.900(3) 161.1 3 yes

loop_
_geom_torsion_atom_site_label_1
_geom_torsion_atom_site_label_2
_geom_torsion_atom_site_label_3
_geom_torsion_atom_site_label_4
_geom_torsion
_geom_torsion_site_symmetry_1
_geom_torsion_site_symmetry_2
_geom_torsion_site_symmetry_3
_geom_torsion_site_symmetry_4
_geom_torsion_publ_flag
C13 N3 C1 N1 179.9(2) . . . . ?
C13 N3 C1 S1 -0.2(2) . . . . ?
C2 S1 C1 N3 0.06(19) . . . . ?
C2 S1 C1 N1 179.9(2) . . . . ?
C1 S1 C2 C3 177.7(2) . . . . ?
C1 S1 C2 C13 0.11(17) . . . . ?
C13 C2 C3 C4 -0.3(3) . . . . ?
S1 C2 C3 C4 -177.64(18) . . . . ?
C2 C3 C4 C14 -1.2(3) . . . . ?
C2 C3 C4 C5 173.5(2) . . . . ?
C3 C4 C5 C6 -137.1(2) . . . . ?
C14 C4 C5 C6 37.5(3) . . . . ?
C3 C4 C5 C17 36.7(3) . . . . ?
C14 C4 C5 C17 -148.7(2) . . . . ?
C17 C5 C6 C7 -3.8(4) . . . . ?
C4 C5 C6 C7 170.2(2) . . . . ?
C5 C6 C7 C8 0.8(4) . . . . ?
C6 C7 C8 C16 3.2(4) . . . . ?
C6 C7 C8 N2 -172.6(2) . . . . ?
C9 N2 C8 C16 131.7(3) . . . . ?
C21 N2 C8 C16 -69.0(3) . . . . ?
C9 N2 C8 C7 -52.5(3) . . . . ?
C21 N2 C8 C7 106.8(3) . . . . ?
C21 N2 C9 C10 178.9(2) . . . . ?
C8 N2 C9 C10 -19.1(4) . . . . ?
C21 N2 C9 C19 1.1(2) . . . . ?
C8 N2 C9 C19 163.0(2) . . . . ?
N2 C9 C10 C11 -178.5(2) . . . . ?
C19 C9 C10 C11 -0.9(3) . . . . ?
C9 C10 C11 C12 -0.2(4) . . . . ?
C10 C11 C12 C18 1.4(4) . . . . ?
C1 N3 C13 C15 179.9(2) . . . . ?
C1 N3 C13 C2 0.3(3) . . . . ?
C3 C2 C13 N3 -178.1(2) . . . . ?
S1 C2 C13 N3 -0.3(2) . . . . ?
C3 C2 C13 C15 2.3(3) . . . . ?
S1 C2 C13 C15 -179.89(17) . . . . ?
C3 C4 C14 C15 0.7(3) . . . . ?
C5 C4 C14 C15 -173.9(2) . . . . ?
C4 C14 C15 C13 1.3(3) . . . . ?
N3 C13 C15 C14 177.7(2) . . . . ?
C2 C13 C15 C14 -2.7(3) . . . . ?
C7 C8 C16 C17 -4.0(4) . . . . ?
N2 C8 C16 C17 171.8(2) . . . . ?
C8 C16 C17 C5 0.9(4) . . . . ?
C6 C5 C17 C16 3.0(4) . . . . ?
C4 C5 C17 C16 -170.9(2) . . . . ?
C11 C12 C18 C19 -1.6(4) . . . . ?
C12 C18 C19 C9 0.5(3) . . . . ?
C12 C18 C19 C20 -180.0(2) . . . . ?
C10 C9 C19 C18 0.8(3) . . . . ?
N2 C9 C19 C18 178.8(2) . . . . ?
C10 C9 C19 C20 -178.9(2) . . . . ?
N2 C9 C19 C20 -0.9(2) . . . . ?
C18 C19 C20 C25 1.3(4) . . . . ?
C9 C19 C20 C25 -179.1(2) . . . . ?
C18 C19 C20 C21 -179.2(2) . . . . ?
C9 C19 C20 C21 0.3(2) . . . . ?
C9 N2 C21 C22 178.5(2) . . . . ?
C8 N2 C21 C22 16.1(4) . . . . ?
C9 N2 C21 C20 -0.9(2) . . . . ?
C8 N2 C21 C20 -163.25(19) . . . . ?
C25 C20 C21 C22 0.5(3) . . . . ?
C19 C20 C21 C22 -179.1(2) . . . . ?
C25 C20 C21 N2 179.9(2) . . . . ?
C19 C20 C21 N2 0.4(2) . . . . ?
N2 C21 C22 C23 -179.9(2) . . . . ?
C20 C21 C22 C23 -0.6(4) . . . . ?
C21 C22 C23 C24 -0.2(4) . . . . ?
C22 C23 C24 C25 1.1(4) . . . . ?
C23 C24 C25 C20 -1.2(4) . . . . ?
C21 C20 C25 C24 0.5(3) . . . . ?
C19 C20 C25 C24 179.8(2) . . . . ?
